data_1557595
loop_
_publ_author_name
'Anandababu, Karunanithi'
'Muthuramalingam, Sethuraman'
'Velusamy, Marappan'
'Mayilmurugan, Ramasamy'

_publ_section_title
;
 Single-step benzene hydroxylation by cobalt(ii) catalysts via a
 cobalt(iii)-hydroperoxo intermediate
;
_journal_issue 8
_journal_name_full 'Catalysis Science &amp; Technology'
_journal_page_first 2540
_journal_page_last 2548
_journal_paper_doi 10.1039/C9CY02601K
_journal_volume 10
_journal_year 2020
_chemical_formula_sum 'C17 H22 Cl2 Co N4 O4'
_chemical_formula_weight 476.21
_space_group_crystal_system monoclinic
_space_group_IT_number 14
_space_group_name_Hall '-P 2ybc'
_space_group_name_H-M_alt 'P 1 21/c 1'
_atom_sites_solution_hydrogens geom
_audit_creation_method SHELXL-2014/6
_audit_update_record
;
2019-09-18 deposited with the CCDC.	2020-03-12 downloaded from the CCDC.
;
_cell_angle_alpha 90
_cell_angle_beta 95.779(6)
_cell_angle_gamma 90
_cell_formula_units_Z 4
_cell_length_a 12.2832(8)
_cell_length_b 7.3066(5)
_cell_length_c 22.5865(14)
_cell_measurement_temperature 293(2)
_cell_volume 2016.8(2)
_computing_structure_refinement 'SHELXL-2014/6 (Sheldrick, 2014)'
_diffrn_ambient_temperature 293(2)
_diffrn_measured_fraction_theta_full 0.995
_diffrn_measured_fraction_theta_max 0.995
_diffrn_radiation_type MoK\a
_diffrn_radiation_wavelength 0.71073
_diffrn_reflns_av_R_equivalents 0.0226
_diffrn_reflns_av_unetI/netI 0.0383
_diffrn_reflns_Laue_measured_fraction_full 0.995
_diffrn_reflns_Laue_measured_fraction_max 0.995
_diffrn_reflns_limit_h_max 13
_diffrn_reflns_limit_h_min -15
_diffrn_reflns_limit_k_max 9
_diffrn_reflns_limit_k_min -8
_diffrn_reflns_limit_l_max 19
_diffrn_reflns_limit_l_min -28
_diffrn_reflns_number 7540
_diffrn_reflns_point_group_measured_fraction_full 0.995
_diffrn_reflns_point_group_measured_fraction_max 0.995
_diffrn_reflns_theta_full 26.000
_diffrn_reflns_theta_max 26.372
_diffrn_reflns_theta_min 3.326
_exptl_absorpt_coefficient_mu 1.147
_exptl_crystal_density_diffrn 1.568
_exptl_crystal_F_000 980
_refine_diff_density_max 0.696
_refine_diff_density_min -0.443
_refine_diff_density_rms 0.064
_refine_ls_extinction_method none
_refine_ls_goodness_of_fit_ref 1.049
_refine_ls_hydrogen_treatment constr
_refine_ls_matrix_type full
_refine_ls_number_parameters 253
_refine_ls_number_reflns 4104
_refine_ls_number_restraints 0
_refine_ls_restrained_S_all 1.049
_refine_ls_R_factor_all 0.0621
_refine_ls_R_factor_gt 0.0475
_refine_ls_shift/su_max 0.000
_refine_ls_shift/su_mean 0.000
_refine_ls_structure_factor_coef Fsqd
_refine_ls_weighting_details 'w=1/[\s^2^(Fo^2^)+(0.0539P)^2^+1.9203P] where P=(Fo^2^+2Fc^2^)/3'
_refine_ls_weighting_scheme calc
_refine_ls_wR_factor_gt 0.1157
_refine_ls_wR_factor_ref 0.1244
_reflns_Friedel_coverage 0.000
_reflns_number_gt 3333
_reflns_number_total 4104
_reflns_threshold_expression 'I > 2\s(I)'
_cod_data_source_file c9cy02601k2.cif
_cod_data_source_block shelx_CCDC1
_cod_depositor_comments
;Adding full bibliography for 1557594--1557597.cif.

 Adding full bibliography for 1557594--1557597.cif.
;
_cod_original_sg_symbol_H-M 'P 21/c'
_cod_database_code 1557595
_shelx_space_group_comment
;
The symmetry employed for this shelxl refinement is uniquely defined
by the following loop, which should always be used as a source of
symmetry information in preference to the above space-group names.
They are only intended as comments.
;
_shelxl_version_number 2014/6

loop_
_space_group_symop_operation_xyz
'x, y, z'
'-x, y+1/2, -z+1/2'
'-x, -y, -z'
'x, -y-1/2, z-1/2'

loop_
_atom_site_label
_atom_site_type_symbol
_atom_site_fract_x
_atom_site_fract_y
_atom_site_fract_z
_atom_site_U_iso_or_equiv
_atom_site_adp_type
_atom_site_occupancy
_atom_site_site_symmetry_order
_atom_site_calc_flag
_atom_site_refinement_flags_posn
_atom_site_refinement_flags_adp
_atom_site_refinement_flags_occupancy
_atom_site_disorder_assembly
_atom_site_disorder_group
Co1 Co 0.28411(3) 0.08469(6) 0.37140(2) 0.03413(15) Uani 1 1 d . . . . .
Cl1 Cl 0.42895(8) -0.10445(12) 0.38770(4) 0.0545(3) Uani 1 1 d . . . . .
C12 C 0.4313(3) 0.3942(5) 0.39183(15) 0.0461(8) Uani 1 1 d . . . . .
H12A H 0.4993 0.3267 0.3995 0.055 Uiso 1 1 calc R U . . .
H12B H 0.4442 0.5191 0.4052 0.055 Uiso 1 1 calc R U . . .
C3 C 0.0146(4) -0.3652(6) 0.3065(2) 0.0740(13) Uani 1 1 d . . . . .
H3 H -0.0368 -0.4570 0.2973 0.089 Uiso 1 1 calc R U . . .
C9 C 0.3936(3) 0.2514(6) 0.48460(15) 0.0549(10) Uani 1 1 d . . . . .
H9A H 0.4299 0.3543 0.5053 0.066 Uiso 1 1 calc R U . . .
H9B H 0.4480 0.1570 0.4807 0.066 Uiso 1 1 calc R U . . .
N3 N 0.3473(2) 0.3107(4) 0.42472(11) 0.0371(6) Uani 1 1 d . . . . .
C2 C 0.1020(4) -0.3458(6) 0.27383(19) 0.0642(11) Uani 1 1 d . . . . .
H2 H 0.1103 -0.4227 0.2418 0.077 Uiso 1 1 calc R U . . .
C4 C 0.0036(3) -0.2492(6) 0.3525(2) 0.0691(12) Uani 1 1 d . . . . .
H4 H -0.0557 -0.2605 0.3748 0.083 Uiso 1 1 calc R U . . .
N2 N 0.1689(2) 0.1256(4) 0.43306(13) 0.0497(7) Uani 1 1 d . . . . .
C15 C 0.4032(4) 0.5008(6) 0.22747(19) 0.0665(12) Uani 1 1 d . . . . .
H15 H 0.4303 0.5814 0.2007 0.080 Uiso 1 1 calc R U . . .
C14 C 0.4365(3) 0.5142(5) 0.28704(18) 0.0564(10) Uani 1 1 d . . . . .
H14 H 0.4864 0.6038 0.3010 0.068 Uiso 1 1 calc R U . . .
C16 C 0.3302(4) 0.3687(6) 0.20779(16) 0.0616(11) Uani 1 1 d . . . . .
H16 H 0.3072 0.3571 0.1675 0.074 Uiso 1 1 calc R U . . .
C5 C 0.0805(3) -0.1150(5) 0.36602(17) 0.0490(9) Uani 1 1 d . . . . .
N1 N 0.1668(2) -0.0965(4) 0.33460(12) 0.0415(6) Uani 1 1 d . . . . .
C11 C 0.1488(3) 0.3236(6) 0.43500(18) 0.0612(11) Uani 1 1 d . . . . .
H11A H 0.1213 0.3546 0.4725 0.073 Uiso 1 1 calc R U . . .
H11B H 0.0932 0.3565 0.4032 0.073 Uiso 1 1 calc R U . . .
C13 C 0.3953(3) 0.3931(4) 0.32627(15) 0.0385(7) Uani 1 1 d . . . . .
N4 N 0.3232(2) 0.2648(4) 0.30710(11) 0.0359(6) Uani 1 1 d . . . . .
C7 C 0.2221(4) 0.0548(7) 0.49009(19) 0.0699(13) Uani 1 1 d . . . . .
H7A H 0.2561 -0.0618 0.4828 0.084 Uiso 1 1 calc R U . . .
H7B H 0.1662 0.0325 0.5166 0.084 Uiso 1 1 calc R U . . .
C6 C 0.0692(4) 0.0202(8) 0.4144(2) 0.0842(16) Uani 1 1 d . . . . .
H6A H 0.0111 0.1052 0.4012 0.101 Uiso 1 1 calc R U . . .
H6B H 0.0471 -0.0445 0.4487 0.101 Uiso 1 1 calc R U . . .
C1 C 0.1766(3) -0.2109(5) 0.28936(16) 0.0500(9) Uani 1 1 d . . . . .
H1 H 0.2366 -0.1984 0.2676 0.060 Uiso 1 1 calc R U . . .
C17 C 0.2913(3) 0.2530(5) 0.24861(14) 0.0470(8) Uani 1 1 d . . . . .
H17 H 0.2411 0.1631 0.2353 0.056 Uiso 1 1 calc R U . . .
C10 C 0.2524(3) 0.4328(5) 0.42839(16) 0.0499(9) Uani 1 1 d . . . . .
H10A H 0.2419 0.5072 0.3927 0.060 Uiso 1 1 calc R U . . .
H10B H 0.2669 0.5142 0.4622 0.060 Uiso 1 1 calc R U . . .
C8 C 0.3064(4) 0.1787(7) 0.52050(17) 0.0710(13) Uani 1 1 d . . . . .
H8A H 0.3424 0.1136 0.5544 0.085 Uiso 1 1 calc R U . . .
H8B H 0.2689 0.2825 0.5359 0.085 Uiso 1 1 calc R U . . .
Cl2 Cl 0.21087(8) -0.33780(14) 0.60615(4) 0.0544(3) Uani 1 1 d . . . . .
O2 O 0.1328(4) -0.3839(8) 0.5585(2) 0.147(2) Uani 1 1 d . . . . .
O4 O 0.3009(3) -0.2930(9) 0.5788(3) 0.169(3) Uani 1 1 d . . . . .
O1 O 0.1722(5) -0.1849(9) 0.6321(2) 0.180(3) Uani 1 1 d . . . . .
O3 O 0.2304(7) -0.4743(10) 0.6433(3) 0.227(4) Uani 1 1 d . . . . .

loop_
_atom_site_aniso_label
_atom_site_aniso_U_11
_atom_site_aniso_U_22
_atom_site_aniso_U_33
_atom_site_aniso_U_23
_atom_site_aniso_U_13
_atom_site_aniso_U_12
Co1 0.0378(2) 0.0309(2) 0.0345(2) -0.00240(18) 0.00727(17) -0.00394(18)
Cl1 0.0594(6) 0.0397(5) 0.0645(6) 0.0005(4) 0.0071(4) 0.0139(4)
C12 0.049(2) 0.0363(18) 0.051(2) -0.0041(16) -0.0043(16) -0.0108(16)
C3 0.053(3) 0.059(3) 0.104(4) -0.007(3) -0.018(2) -0.018(2)
C9 0.064(2) 0.061(2) 0.0355(18) -0.0010(17) -0.0134(16) 0.005(2)
N3 0.0449(15) 0.0330(14) 0.0319(13) -0.0029(11) -0.0033(11) 0.0008(12)
C2 0.070(3) 0.054(2) 0.064(2) -0.015(2) -0.020(2) -0.006(2)
C4 0.045(2) 0.072(3) 0.090(3) 0.002(3) 0.006(2) -0.017(2)
N2 0.0494(17) 0.0548(19) 0.0473(16) -0.0096(14) 0.0167(14) -0.0065(15)
C15 0.098(3) 0.050(2) 0.058(2) 0.012(2) 0.040(2) 0.004(2)
C14 0.067(2) 0.040(2) 0.067(2) -0.0029(19) 0.029(2) -0.0097(19)
C16 0.085(3) 0.069(3) 0.0341(18) 0.0077(19) 0.0175(19) 0.016(2)
C5 0.0413(19) 0.049(2) 0.056(2) 0.0019(17) 0.0057(16) -0.0056(16)
N1 0.0406(15) 0.0380(15) 0.0455(15) -0.0018(13) 0.0027(12) -0.0053(12)
C11 0.059(2) 0.068(3) 0.058(2) 0.000(2) 0.0098(19) 0.020(2)
C13 0.0393(17) 0.0302(17) 0.0470(18) 0.0010(14) 0.0087(14) 0.0009(14)
N4 0.0388(14) 0.0359(15) 0.0329(13) 0.0019(11) 0.0030(11) 0.0000(12)
C7 0.077(3) 0.075(3) 0.061(3) 0.020(2) 0.028(2) 0.005(2)
C6 0.062(3) 0.099(4) 0.097(4) -0.034(3) 0.040(3) -0.028(3)
C1 0.055(2) 0.045(2) 0.048(2) -0.0021(17) -0.0035(16) -0.0007(18)
C17 0.051(2) 0.056(2) 0.0335(16) 0.0007(16) 0.0020(14) 0.0037(17)
C10 0.068(2) 0.0370(19) 0.0445(19) -0.0028(16) 0.0071(17) 0.0134(18)
C8 0.090(3) 0.087(3) 0.0354(19) 0.013(2) 0.001(2) 0.013(3)
Cl2 0.0567(6) 0.0537(6) 0.0541(5) 0.0020(4) 0.0123(4) -0.0022(4)
O2 0.098(3) 0.202(6) 0.134(4) -0.089(4) -0.017(3) -0.005(3)
O4 0.071(3) 0.214(6) 0.226(6) 0.111(5) 0.037(3) -0.006(3)
O1 0.186(5) 0.190(6) 0.152(4) -0.107(4) -0.047(4) 0.091(5)
O3 0.328(10) 0.170(6) 0.186(6) 0.125(5) 0.050(6) 0.037(6)

loop_
_atom_type_symbol
_atom_type_description
_atom_type_scat_dispersion_real
_atom_type_scat_dispersion_imag
_atom_type_scat_source
C C 0.0033 0.0016 'International Tables Vol C Tables 4.2.6.8 and 6.1.1.4'
H H 0.0000 0.0000 'International Tables Vol C Tables 4.2.6.8 and 6.1.1.4'
Cl Cl 0.1484 0.1585 'International Tables Vol C Tables 4.2.6.8 and 6.1.1.4'
Co Co 0.3494 0.9721 'International Tables Vol C Tables 4.2.6.8 and 6.1.1.4'
N N 0.0061 0.0033 'International Tables Vol C Tables 4.2.6.8 and 6.1.1.4'
O O 0.0106 0.0060 'International Tables Vol C Tables 4.2.6.8 and 6.1.1.4'

loop_
_geom_angle_atom_site_label_1
_geom_angle_atom_site_label_2
_geom_angle_atom_site_label_3
_geom_angle
_geom_angle_site_symmetry_1
_geom_angle_site_symmetry_3
_geom_angle_publ_flag
N4 Co1 N1 109.22(11) . . ?
N4 Co1 N2 126.73(12) . . ?
N1 Co1 N2 82.48(11) . . ?
N4 Co1 N3 78.82(10) . . ?
N1 Co1 N3 156.53(11) . . ?
N2 Co1 N3 75.42(11) . . ?
N4 Co1 Cl1 105.77(8) . . ?
N1 Co1 Cl1 100.36(8) . . ?
N2 Co1 Cl1 123.46(10) . . ?
N3 Co1 Cl1 98.36(8) . . ?
N3 C12 C13 110.2(3) . . ?
N3 C12 H12A 109.6 . . ?
C13 C12 H12A 109.6 . . ?
N3 C12 H12B 109.6 . . ?
C13 C12 H12B 109.6 . . ?
H12A C12 H12B 108.1 . . ?
C4 C3 C2 119.4(4) . . ?
C4 C3 H3 120.3 . . ?
C2 C3 H3 120.3 . . ?
N3 C9 C8 111.5(3) . . ?
N3 C9 H9A 109.3 . . ?
C8 C9 H9A 109.3 . . ?
N3 C9 H9B 109.3 . . ?
C8 C9 H9B 109.3 . . ?
H9A C9 H9B 108.0 . . ?
C12 N3 C10 112.2(3) . . ?
C12 N3 C9 111.1(3) . . ?
C10 N3 C9 111.0(3) . . ?
C12 N3 Co1 105.65(19) . . ?
C10 N3 Co1 104.7(2) . . ?
C9 N3 Co1 111.9(2) . . ?
C1 C2 C3 118.6(4) . . ?
C1 C2 H2 120.7 . . ?
C3 C2 H2 120.7 . . ?
C3 C4 C5 119.8(4) . . ?
C3 C4 H4 120.1 . . ?
C5 C4 H4 120.1 . . ?
C11 N2 C6 112.7(4) . . ?
C11 N2 C7 112.3(3) . . ?
C6 N2 C7 110.4(4) . . ?
C11 N2 Co1 106.6(2) . . ?
C6 N2 Co1 109.4(2) . . ?
C7 N2 Co1 105.1(2) . . ?
C16 C15 C14 119.5(4) . . ?
C16 C15 H15 120.2 . . ?
C14 C15 H15 120.2 . . ?
C15 C14 C13 119.4(4) . . ?
C15 C14 H14 120.3 . . ?
C13 C14 H14 120.3 . . ?
C15 C16 C17 118.7(4) . . ?
C15 C16 H16 120.7 . . ?
C17 C16 H16 120.7 . . ?
N1 C5 C4 121.1(4) . . ?
N1 C5 C6 117.3(3) . . ?
C4 C5 C6 121.6(4) . . ?
C1 N1 C5 118.7(3) . . ?
C1 N1 Co1 126.5(2) . . ?
C5 N1 Co1 114.1(2) . . ?
N2 C11 C10 111.6(3) . . ?
N2 C11 H11A 109.3 . . ?
C10 C11 H11A 109.3 . . ?
N2 C11 H11B 109.3 . . ?
C10 C11 H11B 109.3 . . ?
H11A C11 H11B 108.0 . . ?
N4 C13 C14 121.1(3) . . ?
N4 C13 C12 116.4(3) . . ?
C14 C13 C12 122.5(3) . . ?
C13 N4 C17 118.9(3) . . ?
C13 N4 Co1 114.6(2) . . ?
C17 N4 Co1 126.1(2) . . ?
N2 C7 C8 114.5(4) . . ?
N2 C7 H7A 108.6 . . ?
C8 C7 H7A 108.6 . . ?
N2 C7 H7B 108.6 . . ?
C8 C7 H7B 108.6 . . ?
H7A C7 H7B 107.6 . . ?
N2 C6 C5 114.9(3) . . ?
N2 C6 H6A 108.5 . . ?
C5 C6 H6A 108.5 . . ?
N2 C6 H6B 108.5 . . ?
C5 C6 H6B 108.5 . . ?
H6A C6 H6B 107.5 . . ?
N1 C1 C2 122.5(4) . . ?
N1 C1 H1 118.8 . . ?
C2 C1 H1 118.8 . . ?
N4 C17 C16 122.3(4) . . ?
N4 C17 H17 118.8 . . ?
C16 C17 H17 118.8 . . ?
N3 C10 C11 111.2(3) . . ?
N3 C10 H10A 109.4 . . ?
C11 C10 H10A 109.4 . . ?
N3 C10 H10B 109.4 . . ?
C11 C10 H10B 109.4 . . ?
H10A C10 H10B 108.0 . . ?
C7 C8 C9 117.8(3) . . ?
C7 C8 H8A 107.9 . . ?
C9 C8 H8A 107.9 . . ?
C7 C8 H8B 107.9 . . ?
C9 C8 H8B 107.9 . . ?
H8A C8 H8B 107.2 . . ?
O3 Cl2 O4 111.7(4) . . ?
O3 Cl2 O1 113.3(5) . . ?
O4 Cl2 O1 109.4(5) . . ?
O3 Cl2 O2 112.0(5) . . ?
O4 Cl2 O2 103.4(4) . . ?
O1 Cl2 O2 106.5(3) . . ?

loop_
_geom_bond_atom_site_label_1
_geom_bond_atom_site_label_2
_geom_bond_distance
_geom_bond_site_symmetry_2
_geom_bond_publ_flag
Co1 N4 2.053(3) . ?
Co1 N1 2.069(3) . ?
Co1 N2 2.104(3) . ?
Co1 N3 2.143(3) . ?
Co1 Cl1 2.2536(10) . ?
C12 N3 1.464(4) . ?
C12 C13 1.502(5) . ?
C12 H12A 0.9700 . ?
C12 H12B 0.9700 . ?
C3 C4 1.358(6) . ?
C3 C2 1.370(6) . ?
C3 H3 0.9300 . ?
C9 N3 1.478(4) . ?
C9 C8 1.504(6) . ?
C9 H9A 0.9700 . ?
C9 H9B 0.9700 . ?
N3 C10 1.476(4) . ?
C2 C1 1.368(5) . ?
C2 H2 0.9300 . ?
C4 C5 1.374(5) . ?
C4 H4 0.9300 . ?
N2 C11 1.469(5) . ?
N2 C6 1.472(5) . ?
N2 C7 1.478(5) . ?
C15 C16 1.361(6) . ?
C15 C14 1.370(6) . ?
C15 H15 0.9300 . ?
C14 C13 1.384(5) . ?
C14 H14 0.9300 . ?
C16 C17 1.372(5) . ?
C16 H16 0.9300 . ?
C5 N1 1.341(4) . ?
C5 C6 1.489(6) . ?
N1 C1 1.335(4) . ?
C11 C10 1.523(6) . ?
C11 H11A 0.9700 . ?
C11 H11B 0.9700 . ?
C13 N4 1.331(4) . ?
N4 C17 1.342(4) . ?
C7 C8 1.491(7) . ?
C7 H7A 0.9700 . ?
C7 H7B 0.9700 . ?
C6 H6A 0.9700 . ?
C6 H6B 0.9700 . ?
C1 H1 0.9300 . ?
C17 H17 0.9300 . ?
C10 H10A 0.9700 . ?
C10 H10B 0.9700 . ?
C8 H8A 0.9700 . ?
C8 H8B 0.9700 . ?
Cl2 O3 1.311(5) . ?
Cl2 O4 1.360(4) . ?
Cl2 O1 1.369(5) . ?
Cl2 O2 1.409(4) . ?

loop_
_geom_torsion_atom_site_label_1
_geom_torsion_atom_site_label_2
_geom_torsion_atom_site_label_3
_geom_torsion_atom_site_label_4
_geom_torsion
_geom_torsion_site_symmetry_1
_geom_torsion_site_symmetry_2
_geom_torsion_site_symmetry_3
_geom_torsion_site_symmetry_4
_geom_torsion_publ_flag
C13 C12 N3 C10 -74.8(3) . . . . ?
C13 C12 N3 C9 160.2(3) . . . . ?
C13 C12 N3 Co1 38.7(3) . . . . ?
C8 C9 N3 C12 175.6(3) . . . . ?
C8 C9 N3 C10 50.1(4) . . . . ?
C8 C9 N3 Co1 -66.5(4) . . . . ?
C4 C3 C2 C1 1.0(7) . . . . ?
C2 C3 C4 C5 -0.5(7) . . . . ?
C16 C15 C14 C13 0.0(6) . . . . ?
C14 C15 C16 C17 0.5(6) . . . . ?
C3 C4 C5 N1 -0.2(7) . . . . ?
C3 C4 C5 C6 177.4(5) . . . . ?
C4 C5 N1 C1 0.4(6) . . . . ?
C6 C5 N1 C1 -177.3(4) . . . . ?
C4 C5 N1 Co1 -170.3(3) . . . . ?
C6 C5 N1 Co1 12.1(5) . . . . ?
C6 N2 C11 C10 -156.1(3) . . . . ?
C7 N2 C11 C10 78.5(4) . . . . ?
Co1 N2 C11 C10 -36.0(4) . . . . ?
C15 C14 C13 N4 -0.5(6) . . . . ?
C15 C14 C13 C12 177.5(4) . . . . ?
N3 C12 C13 N4 -25.0(4) . . . . ?
N3 C12 C13 C14 156.9(3) . . . . ?
C14 C13 N4 C17 0.6(5) . . . . ?
C12 C13 N4 C17 -177.5(3) . . . . ?
C14 C13 N4 Co1 174.4(3) . . . . ?
C12 C13 N4 Co1 -3.7(4) . . . . ?
C11 N2 C7 C8 -38.6(5) . . . . ?
C6 N2 C7 C8 -165.3(4) . . . . ?
Co1 N2 C7 C8 76.9(4) . . . . ?
C11 N2 C6 C5 130.2(4) . . . . ?
C7 N2 C6 C5 -103.3(5) . . . . ?
Co1 N2 C6 C5 11.8(5) . . . . ?
N1 C5 C6 N2 -16.4(6) . . . . ?
C4 C5 C6 N2 166.0(4) . . . . ?
C5 N1 C1 C2 0.1(5) . . . . ?
Co1 N1 C1 C2 169.5(3) . . . . ?
C3 C2 C1 N1 -0.8(6) . . . . ?
C13 N4 C17 C16 -0.2(5) . . . . ?
Co1 N4 C17 C16 -173.1(3) . . . . ?
C15 C16 C17 N4 -0.4(6) . . . . ?
C12 N3 C10 C11 153.2(3) . . . . ?
C9 N3 C10 C11 -81.8(4) . . . . ?
Co1 N3 C10 C11 39.1(3) . . . . ?
N2 C11 C10 N3 -2.8(4) . . . . ?
N2 C7 C8 C9 -50.6(6) . . . . ?
N3 C9 C8 C7 43.1(5) . . . . ?
